data_4101304
loop_
_publ_author_name
'Esenturk, Emren N'
'Fettinger, James'
'Eichhorn, Bryan'

_publ_section_title
;
 The Pb12(2-) and Pb10(2-) zintl ions and the M@Pb12(2-) and M@Pb10(2-)
 cluster series where M = Ni, Pd, Pt.
;
_journal_issue 28
_journal_name_full 'Journal of the American Chemical Society'
_journal_page_first 9178
_journal_page_last 9186
_journal_paper_doi 10.1021/ja061842m
_journal_volume 128
_journal_year 2006
_chemical_formula_sum 'C38 H80 K2 N6 Ni0.5 O12 Pb6'
_chemical_formula_weight 2163.77
_chemical_name_systematic
; 
 ? 
;
_space_group_IT_number 2
_symmetry_space_group_name_Hall '-P 1'
_symmetry_space_group_name_H-M 'P -1'
_atom_sites_solution_hydrogens geom
_atom_sites_solution_primary direct
_atom_sites_solution_secondary difmap
_audit_creation_method SHELXL-97
_cell_angle_alpha 62.961(3)
_cell_angle_beta 64.337(3)
_cell_angle_gamma 87.126(4)
_cell_formula_units_Z 2
_cell_length_a 14.512(3)
_cell_length_b 15.406(3)
_cell_length_c 16.335(3)
_cell_measurement_temperature 173(2)
_cell_volume 2882.6(10)
_computing_structure_refinement 'SHELXL-97 (Sheldrick, 1997)'
_computing_structure_solution 'SHELXS-97 (Sheldrick, 1990)'
_diffrn_ambient_temperature 173(2)
_diffrn_measured_fraction_theta_full 0.974
_diffrn_measured_fraction_theta_max 0.974
_diffrn_radiation_monochromator graphite
_diffrn_radiation_source 'fine-focus sealed tube'
_diffrn_radiation_type MoK\a
_diffrn_radiation_wavelength 0.71073
_diffrn_reflns_av_R_equivalents 0.0000
_diffrn_reflns_av_sigmaI/netI 0.1266
_diffrn_reflns_limit_h_max 15
_diffrn_reflns_limit_h_min -14
_diffrn_reflns_limit_k_max 16
_diffrn_reflns_limit_k_min -14
_diffrn_reflns_limit_l_max 17
_diffrn_reflns_limit_l_min 0
_diffrn_reflns_number 7471
_diffrn_reflns_theta_full 22.50
_diffrn_reflns_theta_max 22.50
_diffrn_reflns_theta_min 1.57
_exptl_absorpt_coefficient_mu 17.816
_exptl_absorpt_correction_T_max 0.8420
_exptl_absorpt_correction_T_min 0.0615
_exptl_crystal_density_diffrn 2.493
_exptl_crystal_density_method 'not measured'
_exptl_crystal_F_000 1980
_exptl_crystal_size_max 0.35
_exptl_crystal_size_mid 0.09
_exptl_crystal_size_min 0.01
_refine_diff_density_max 5.895
_refine_diff_density_min -3.932
_refine_diff_density_rms 0.585
_refine_ls_extinction_method none
_refine_ls_goodness_of_fit_ref 0.989
_refine_ls_hydrogen_treatment mixed
_refine_ls_matrix_type full
_refine_ls_number_parameters 457
_refine_ls_number_reflns 7471
_refine_ls_number_restraints 79
_refine_ls_restrained_S_all 0.992
_refine_ls_R_factor_all 0.1689
_refine_ls_R_factor_gt 0.1086
_refine_ls_shift/su_max 0.305
_refine_ls_shift/su_mean 0.006
_refine_ls_structure_factor_coef Fsqd
_refine_ls_weighting_details 'calc w=1/[\s^2^(Fo^2^)+(0.1930P)^2^+0.0000P] where P=(Fo^2^+2Fc^2^)/3'
_refine_ls_weighting_scheme calc
_refine_ls_wR_factor_gt 0.2671
_refine_ls_wR_factor_ref 0.2944
_reflns_number_gt 4322
_reflns_number_total 7471
_reflns_threshold_expression >2sigma(I)
_cod_data_source_file ja061842msi20060317_122557.cif
_cod_data_source_block tw56s
_cod_original_formula_sum 'C38 H80 K2 N6 Ni0.50 O12 Pb6'
_cod_database_code 4101304

loop_
_symmetry_equiv_pos_as_xyz
'x, y, z'
'-x, -y, -z'

loop_
_atom_site_label
_atom_site_type_symbol
_atom_site_fract_x
_atom_site_fract_y
_atom_site_fract_z
_atom_site_U_iso_or_equiv
_atom_site_adp_type
_atom_site_occupancy
_atom_site_symmetry_multiplicity
_atom_site_calc_flag
_atom_site_refinement_flags
_atom_site_disorder_assembly
_atom_site_disorder_group
Ni1 Ni 0.0000 0.5000 1.0000 0.0291(14) Uani 0.89 2 d SPDU . 1
Pb1 Pb 0.02420(19) 0.5055(2) 1.17306(17) 0.0407(6) Uani 0.89 1 d PDU . 1
Pb2 Pb -0.19415(18) 0.4976(2) 1.1720(2) 0.0578(8) Uani 0.89 1 d PDU . 1
Pb3 Pb -0.1577(2) 0.6086(2) 0.9419(2) 0.0601(7) Uani 0.89 1 d PD . 1
Pb4 Pb 0.0863(2) 0.68625(14) 0.80061(13) 0.0538(6) Uani 0.89 1 d PD . 1
Pb5 Pb 0.1903(2) 0.6149(3) 0.9474(3) 0.0921(10) Uani 0.89 1 d PDU . 1
Pb6 Pb -0.01910(17) 0.68824(19) 1.01283(17) 0.0403(6) Uani 0.89 1 d PD A 1
Ni1A Ni 0.0000 0.5000 1.0000 0.0291(14) Uani 0.11 2 d SPDU . 2
Pb1A Pb -0.0198(14) 0.503(2) 1.1948(12) 0.071(7) Uani 0.11 1 d PDU . 2
Pb2A Pb -0.1930(12) 0.5378(16) 1.1200(13) 0.054(4) Uani 0.11 1 d PDU . 2
Pb3A Pb -0.0993(13) 0.6401(15) 0.8804(14) 0.0601(7) Uani 0.11 1 d PD . 2
Pb4A Pb 0.1395(13) 0.6488(12) 0.8129(10) 0.0538(6) Uani 0.11 1 d PD . 2
Pb5A Pb 0.1829(16) 0.564(2) 1.0043(17) 0.128(8) Uani 0.11 1 d PDU . 2
Pb6A Pb 0.0097(15) 0.6927(14) 0.9937(15) 0.0403(6) Uani 0.11 1 d PD B 2
K11 K 0.7524(6) 0.1097(6) 0.7617(6) 0.029(2) Uani 1 1 d . . .
N11 N 0.836(2) -0.047(2) 0.876(2) 0.031(8) Uani 1 1 d . . .
N12 N 0.667(3) 0.277(2) 0.643(3) 0.041(9) Uani 1 1 d . . .
O12 O 0.846(2) 0.1467(18) 0.8634(19) 0.038(7) Uiso 1 1 d . . .
O14 O 0.725(2) 0.2815(19) 0.795(2) 0.045(8) Uani 1 1 d . . .
O18 O 0.5506(19) 0.064(2) 0.789(2) 0.046(8) Uani 1 1 d . . .
O20 O 0.618(2) -0.0760(18) 0.9296(19) 0.036(6) Uiso 1 1 d . . .
O24 O 0.9094(19) 0.0339(19) 0.650(2) 0.036(7) Uani 1 1 d . . .
O26 O 0.862(2) 0.2112(18) 0.5396(19) 0.037(7) Uiso 1 1 d . . .
C11 C 0.901(3) -0.005(3) 0.902(3) 0.049(13) Uani 1 1 d . . .
H11A H 0.9144 -0.0604 0.9559 0.058 Uiso 1 1 calc R . .
H11B H 0.9695 0.0279 0.8399 0.058 Uiso 1 1 calc R . .
C12 C 0.866(3) 0.063(3) 0.938(3) 0.034(10) Uani 1 1 d . . .
H12A H 0.9189 0.0853 0.9505 0.041 Uiso 1 1 calc R . .
H12B H 0.8015 0.0302 1.0040 0.041 Uiso 1 1 calc R . .
C13 C 0.817(3) 0.218(3) 0.897(3) 0.037(10) Uiso 1 1 d . . .
H13A H 0.8705 0.2351 0.9129 0.044 Uiso 1 1 calc R . .
H13B H 0.7506 0.1898 0.9623 0.044 Uiso 1 1 calc R . .
C14 C 0.804(3) 0.312(3) 0.818(3) 0.040(10) Uiso 1 1 d . . .
H14A H 0.7803 0.3592 0.8449 0.048 Uiso 1 1 calc R . .
H14B H 0.8716 0.3447 0.7537 0.048 Uiso 1 1 calc R . .
C15 C 0.727(5) 0.371(4) 0.716(4) 0.078(16) Uiso 1 1 d . . .
H15A H 0.7971 0.3979 0.6559 0.093 Uiso 1 1 calc R . .
H15B H 0.7037 0.4201 0.7398 0.093 Uiso 1 1 calc R . .
C16 C 0.640(4) 0.338(3) 0.685(4) 0.059(13) Uiso 1 1 d . . .
H16A H 0.5732 0.3050 0.7485 0.071 Uiso 1 1 calc R . .
H16B H 0.6283 0.3989 0.6358 0.071 Uiso 1 1 calc R . .
C17 C 0.571(4) 0.223(3) 0.653(3) 0.053(12) Uiso 1 1 d . . .
H17A H 0.5320 0.2737 0.6263 0.064 Uiso 1 1 calc R . .
H17B H 0.5973 0.1923 0.6077 0.064 Uiso 1 1 calc R . .
C18 C 0.500(3) 0.150(3) 0.752(3) 0.042(11) Uiso 1 1 d . . .
H18A H 0.4390 0.1275 0.7494 0.051 Uiso 1 1 calc R . .
H18B H 0.4758 0.1769 0.8007 0.051 Uiso 1 1 calc R . .
C19 C 0.476(3) -0.020(3) 0.891(3) 0.045(11) Uiso 1 1 d . . .
H19A H 0.4479 0.0013 0.9442 0.053 Uiso 1 1 calc R . .
H19B H 0.4165 -0.0410 0.8846 0.053 Uiso 1 1 calc R . .
C20 C 0.524(4) -0.099(3) 0.921(3) 0.053(12) Uiso 1 1 d . . .
H20A H 0.5463 -0.1237 0.8697 0.064 Uiso 1 1 calc R . .
H20B H 0.4737 -0.1534 0.9884 0.064 Uiso 1 1 calc R . .
C21 C 0.661(3) -0.156(3) 0.968(3) 0.029(9) Uiso 1 1 d . . .
H21A H 0.6829 -0.1858 0.9217 0.035 Uiso 1 1 calc R . .
H21B H 0.6072 -0.2058 1.0368 0.035 Uiso 1 1 calc R . .
C22 C 0.755(3) -0.130(3) 0.978(3) 0.037(10) Uiso 1 1 d . . .
H22A H 0.7319 -0.1092 1.0322 0.044 Uiso 1 1 calc R . .
H22B H 0.7868 -0.1894 1.0000 0.044 Uiso 1 1 calc R . .
C23 C 0.893(3) -0.096(3) 0.813(3) 0.037(10) Uiso 1 1 d . . .
H23A H 0.8432 -0.1357 0.8118 0.045 Uiso 1 1 calc R . .
H23B H 0.9338 -0.1404 0.8442 0.045 Uiso 1 1 calc R . .
C24 C 0.966(3) -0.018(3) 0.704(3) 0.045(11) Uiso 1 1 d . . .
H24A H 1.0073 0.0294 0.7058 0.054 Uiso 1 1 calc R . .
H24B H 1.0145 -0.0501 0.6666 0.054 Uiso 1 1 calc R . .
C25 C 0.980(3) 0.104(3) 0.546(3) 0.027(9) Uiso 1 1 d . . .
H25A H 1.0231 0.1525 0.5455 0.032 Uiso 1 1 calc R . .
H25B H 1.0275 0.0699 0.5104 0.032 Uiso 1 1 calc R . .
C26 C 0.923(3) 0.154(3) 0.493(3) 0.046(11) Uiso 1 1 d . . .
H26A H 0.8768 0.1058 0.4967 0.055 Uiso 1 1 calc R . .
H26B H 0.9709 0.1989 0.4187 0.055 Uiso 1 1 calc R . .
C27 C 0.808(3) 0.277(3) 0.488(3) 0.051(12) Uiso 1 1 d . . .
H27A H 0.7640 0.2378 0.4792 0.061 Uiso 1 1 calc R . .
H27B H 0.8602 0.3266 0.4177 0.061 Uiso 1 1 calc R . .
C28 C 0.744(4) 0.327(3) 0.541(3) 0.053(11) Uiso 1 1 d . . .
H28A H 0.7916 0.3740 0.5377 0.063 Uiso 1 1 calc R . .
H28B H 0.7097 0.3682 0.4994 0.063 Uiso 1 1 calc R . .
K31 K 0.7140(5) 0.7903(6) 0.4829(6) 0.0274(19) Uani 1 1 d . . .
N31 N 0.794(2) 0.698(2) 0.345(2) 0.029(7) Uiso 1 1 d . . .
N32 N 0.636(2) 0.885(2) 0.619(2) 0.039(8) Uiso 1 1 d . . .
O32 O 0.8180(19) 0.919(2) 0.2632(18) 0.044(8) Uani 1 1 d . . .
O34 O 0.702(2) 0.997(2) 0.394(2) 0.050(8) Uani 1 1 d . . .
O38 O 0.5099(19) 0.7429(18) 0.6261(19) 0.034(6) Uiso 1 1 d . . .
O40 O 0.5763(19) 0.6778(17) 0.4731(18) 0.030(6) Uiso 1 1 d . . .
O44 O 0.831(2) 0.636(2) 0.525(3) 0.047(8) Uani 1 1 d . . .
O46 O 0.793(2) 0.7493(19) 0.626(2) 0.039(7) Uiso 1 1 d . . .
C31 C 0.874(3) 0.783(3) 0.239(3) 0.044(10) Uiso 1 1 d . . .
H31A H 0.9365 0.7945 0.2463 0.053 Uiso 1 1 calc R . .
H31B H 0.8958 0.7604 0.1872 0.053 Uiso 1 1 calc R . .
C32 C 0.843(3) 0.875(2) 0.200(3) 0.031(10) Uani 1 1 d . . .
H32A H 0.9004 0.9210 0.1308 0.038 Uiso 1 1 calc R . .
H32B H 0.7822 0.8658 0.1905 0.038 Uiso 1 1 calc R . .
C33 C 0.775(4) 1.004(3) 0.232(3) 0.054(14) Uani 1 1 d . . .
H33A H 0.8144 1.0456 0.1564 0.064 Uiso 1 1 calc R . .
H33B H 0.7023 0.9848 0.2506 0.064 Uiso 1 1 calc R . .
C34 C 0.779(4) 1.057(4) 0.279(4) 0.065(14) Uiso 1 1 d . . .
H34A H 0.7590 1.1218 0.2474 0.077 Uiso 1 1 calc R . .
H34B H 0.8499 1.0682 0.2694 0.077 Uiso 1 1 calc R . .
C35 C 0.717(3) 1.039(3) 0.449(3) 0.054(13) Uani 1 1 d . . .
H35A H 0.7170 1.1110 0.4151 0.064 Uiso 1 1 calc R . .
H35B H 0.7852 1.0296 0.4486 0.064 Uiso 1 1 calc R . .
C36 C 0.632(3) 0.991(3) 0.559(3) 0.045(11) Uiso 1 1 d . . .
H36A H 0.6385 1.0275 0.5936 0.053 Uiso 1 1 calc R . .
H36B H 0.5638 0.9959 0.5591 0.053 Uiso 1 1 calc R . .
C37 C 0.537(3) 0.832(3) 0.703(3) 0.025(8) Uiso 1 1 d . . .
H37A H 0.5038 0.8732 0.7365 0.030 Uiso 1 1 calc R . .
H37B H 0.5449 0.7707 0.7550 0.030 Uiso 1 1 calc R . .
C38 C 0.472(3) 0.809(3) 0.667(3) 0.043(11) Uiso 1 1 d . . .
H38A H 0.4007 0.7780 0.7247 0.051 Uiso 1 1 calc R . .
H38B H 0.4671 0.8705 0.6121 0.051 Uiso 1 1 calc R . .
C39 C 0.439(4) 0.708(3) 0.598(4) 0.054(12) Uiso 1 1 d . . .
H39A H 0.3685 0.6798 0.6585 0.065 Uiso 1 1 calc R . .
H39B H 0.4327 0.7645 0.5402 0.065 Uiso 1 1 calc R . .
C40 C 0.480(3) 0.632(3) 0.568(3) 0.042(11) Uiso 1 1 d . . .
H40A H 0.4931 0.5787 0.6237 0.050 Uiso 1 1 calc R . .
H40B H 0.4294 0.6024 0.5588 0.050 Uiso 1 1 calc R . .
C41 C 0.615(3) 0.618(3) 0.435(3) 0.038(10) Uiso 1 1 d . . .
H41A H 0.5610 0.5892 0.4284 0.046 Uiso 1 1 calc R . .
H41B H 0.6324 0.5627 0.4851 0.046 Uiso 1 1 calc R . .
C42 C 0.707(3) 0.661(3) 0.335(4) 0.050(12) Uani 1 1 d . . .
H42A H 0.6922 0.7168 0.2835 0.060 Uiso 1 1 calc R . .
H42B H 0.7278 0.6110 0.3121 0.060 Uiso 1 1 calc R . .
C43 C 0.846(3) 0.613(3) 0.384(4) 0.060(14) Uani 1 1 d . . .
H43A H 0.8966 0.6036 0.3249 0.072 Uiso 1 1 calc R . .
H43B H 0.7932 0.5510 0.4336 0.072 Uiso 1 1 calc R . .
C44 C 0.905(5) 0.631(3) 0.439(6) 0.09(2) Uani 1 1 d . . .
H44A H 0.9422 0.5759 0.4603 0.102 Uiso 1 1 calc R . .
H44B H 0.9566 0.6935 0.3905 0.102 Uiso 1 1 calc R . .
C45 C 0.884(4) 0.628(4) 0.584(4) 0.062(15) Uani 1 1 d . . .
H45A H 0.9503 0.6758 0.5409 0.074 Uiso 1 1 calc R . .
H45B H 0.8988 0.5599 0.6148 0.074 Uiso 1 1 calc R . .
C46 C 0.807(4) 0.651(3) 0.670(4) 0.051(12) Uiso 1 1 d . . .
H46A H 0.7393 0.6056 0.7079 0.061 Uiso 1 1 calc R . .
H46B H 0.8338 0.6393 0.7193 0.061 Uiso 1 1 calc R . .
C47 C 0.739(3) 0.776(3) 0.704(3) 0.030(9) Uiso 1 1 d . . .
H47A H 0.7805 0.7710 0.7397 0.036 Uiso 1 1 calc R . .
H47B H 0.6724 0.7283 0.7551 0.036 Uiso 1 1 calc R . .
C48 C 0.716(4) 0.882(3) 0.659(3) 0.053(12) Uiso 1 1 d . . .
H48A H 0.7814 0.9293 0.6010 0.064 Uiso 1 1 calc R . .
H48B H 0.6884 0.9029 0.7130 0.064 Uiso 1 1 calc R . .
N51 N 0.416(7) 0.342(8) 1.036(7) 0.05(3) Uiso 0.33 1 d PD C 4
C51 C 0.533(7) 0.404(6) 0.922(6) 0.02(2) Uiso 0.33 1 d PD C 4
C52 C 0.589(13) 0.511(11) 0.908(13) 0.08(5) Uiso 0.33 1 d PD C 4
N52 N 0.722(14) 0.55(2) 0.82(2) 0.25(14) Uiso 0.33 1 d PD C 4
N61 N 0.438(18) 0.252(11) 1.071(17) 0.12(8) Uiso 0.23 1 d PD D 5
C61 C 0.458(14) 0.380(9) 0.989(15) 0.05(3) Uiso 0.23 1 d PD D 5
C62 C 0.462(15) 0.508(10) 0.939(17) 0.07(6) Uiso 0.23 1 d PD D 5
N62 N 0.428(17) 0.601(14) 0.976(16) 0.10(7) Uiso 0.23 1 d PD D 5
N71 N 0.479(8) 0.464(6) 0.839(7) 0.08(3) Uiso 0.43 1 d PD E 6
C71 C 0.470(7) 0.559(6) 0.872(6) 0.03(2) Uiso 0.43 1 d PD E 6
C72 C 0.572(7) 0.561(10) 0.903(8) 0.19(11) Uiso 0.43 1 d PD E 6
N72 N 0.634(7) 0.466(7) 0.887(7) 0.06(3) Uiso 0.43 1 d PD E 6

loop_
_atom_site_aniso_label
_atom_site_aniso_U_11
_atom_site_aniso_U_22
_atom_site_aniso_U_33
_atom_site_aniso_U_23
_atom_site_aniso_U_13
_atom_site_aniso_U_12
Ni1 0.025(4) 0.029(3) 0.023(3) -0.012(3) -0.004(3) 0.005(3)
Pb1 0.0417(16) 0.0487(13) 0.0423(13) -0.0259(12) -0.0233(13) 0.0040(14)
Pb2 0.0287(12) 0.089(2) 0.0581(17) -0.0455(16) -0.0109(13) 0.0053(13)
Pb3 0.0613(16) 0.0827(19) 0.0794(18) -0.0548(16) -0.0533(14) 0.0400(15)
Pb4 0.0780(18) 0.0350(11) 0.0296(9) -0.0087(8) -0.0146(11) -0.0105(11)
Pb5 0.075(2) 0.096(2) 0.101(2) -0.059(2) -0.0224(19) -0.0037(18)
Pb6 0.0418(16) 0.0423(10) 0.0437(13) -0.0254(9) -0.0205(13) 0.0103(12)
Ni1A 0.025(4) 0.029(3) 0.023(3) -0.012(3) -0.004(3) 0.005(3)
Pb1A 0.042(10) 0.065(8) 0.059(8) -0.026(7) 0.011(7) 0.008(8)
Pb2A 0.033(7) 0.091(9) 0.060(8) -0.040(7) -0.035(6) 0.008(7)
Pb3A 0.0613(16) 0.0827(19) 0.0794(18) -0.0548(16) -0.0533(14) 0.0400(15)
Pb4A 0.0780(18) 0.0350(11) 0.0296(9) -0.0087(8) -0.0146(11) -0.0105(11)
Pb5A 0.100(9) 0.120(10) 0.117(10) -0.032(9) -0.034(9) -0.006(9)
Pb6A 0.0418(16) 0.0423(10) 0.0437(13) -0.0254(9) -0.0205(13) 0.0103(12)
K11 0.019(4) 0.034(5) 0.040(5) -0.017(4) -0.018(4) -0.001(4)
N11 0.018(17) 0.04(2) 0.039(19) -0.023(16) -0.013(16) 0.009(15)
N12 0.05(2) 0.027(18) 0.07(2) -0.027(17) -0.05(2) 0.026(16)
O14 0.038(17) 0.046(18) 0.10(2) -0.052(18) -0.057(18) 0.024(14)
O18 0.020(15) 0.060(19) 0.052(17) -0.030(15) -0.007(14) -0.014(14)
O24 0.032(16) 0.047(17) 0.045(17) -0.019(14) -0.033(14) 0.005(13)
C11 0.04(3) 0.06(3) 0.03(2) -0.01(2) -0.02(2) -0.03(2)
C12 0.05(3) 0.03(2) 0.02(2) -0.001(19) -0.02(2) 0.00(2)
K31 0.008(4) 0.036(5) 0.034(4) -0.014(4) -0.009(4) -0.005(3)
O32 0.026(16) 0.051(18) 0.019(13) 0.008(13) -0.007(12) 0.000(13)
O34 0.030(17) 0.07(2) 0.07(2) -0.051(18) -0.017(15) 0.009(15)
O44 0.05(2) 0.06(2) 0.08(2) -0.058(19) -0.057(19) 0.036(17)
C32 0.03(2) 0.03(2) 0.015(18) -0.003(17) 0.002(17) -0.014(18)
C33 0.07(4) 0.03(3) 0.03(2) -0.02(2) 0.00(2) 0.03(2)
C35 0.03(3) 0.06(3) 0.04(2) -0.02(2) 0.02(2) 0.00(2)
C42 0.04(3) 0.05(3) 0.06(3) -0.04(3) -0.01(2) -0.01(2)
C43 0.02(3) 0.04(3) 0.12(4) -0.05(3) -0.02(3) 0.02(2)
C44 0.10(5) 0.02(3) 0.17(7) -0.03(3) -0.10(5) 0.02(3)
C45 0.05(3) 0.08(4) 0.10(4) -0.05(3) -0.07(3) 0.02(3)

loop_
_atom_type_symbol
_atom_type_description
_atom_type_scat_dispersion_real
_atom_type_scat_dispersion_imag
_atom_type_scat_source
C C 0.0033 0.0016 'International Tables Vol C Tables 4.2.6.8 and 6.1.1.4'
H H 0.0000 0.0000 'International Tables Vol C Tables 4.2.6.8 and 6.1.1.4'
N N 0.0061 0.0033 'International Tables Vol C Tables 4.2.6.8 and 6.1.1.4'
O O 0.0106 0.0060 'International Tables Vol C Tables 4.2.6.8 and 6.1.1.4'
K K 0.2009 0.2494 'International Tables Vol C Tables 4.2.6.8 and 6.1.1.4'
Ni Ni 0.3393 1.1124 'International Tables Vol C Tables 4.2.6.8 and 6.1.1.4'
Pb Pb -3.3944 10.1111 'International Tables Vol C Tables 4.2.6.8 and 6.1.1.4'

loop_
_geom_angle_atom_site_label_1
_geom_angle_atom_site_label_2
_geom_angle_atom_site_label_3
_geom_angle
_geom_angle_site_symmetry_1
_geom_angle_site_symmetry_3
Pb5 Ni1 Pb5 180.00(7) . 2_567
Pb5 Ni1 Pb4 64.35(9) . .
Pb5 Ni1 Pb4 115.65(9) 2_567 .
Pb5 Ni1 Pb4 115.65(9) . 2_567
Pb5 Ni1 Pb4 64.35(9) 2_567 2_567
Pb4 Ni1 Pb4 180.00(7) . 2_567
Pb5 Ni1 Pb2 63.94(8) . 2_567
Pb5 Ni1 Pb2 116.06(8) 2_567 2_567
Pb4 Ni1 Pb2 63.21(8) . 2_567
Pb4 Ni1 Pb2 116.79(8) 2_567 2_567
Pb5 Ni1 Pb2 116.06(8) . .
Pb5 Ni1 Pb2 63.94(8) 2_567 .
Pb4 Ni1 Pb2 116.79(8) . .
Pb4 Ni1 Pb2 63.21(8) 2_567 .
Pb2 Ni1 Pb2 180.0 2_567 .
Pb5 Ni1 Pb6 63.13(8) . .
Pb5 Ni1 Pb6 116.87(8) 2_567 .
Pb4 Ni1 Pb6 63.71(6) . .
Pb4 Ni1 Pb6 116.29(6) 2_567 .
Pb2 Ni1 Pb6 116.37(6) 2_567 .
Pb2 Ni1 Pb6 63.63(6) . .
Pb5 Ni1 Pb6 116.87(8) . 2_567
Pb5 Ni1 Pb6 63.13(8) 2_567 2_567
Pb4 Ni1 Pb6 116.29(6) . 2_567
Pb4 Ni1 Pb6 63.71(6) 2_567 2_567
Pb2 Ni1 Pb6 63.63(6) 2_567 2_567
Pb2 Ni1 Pb6 116.37(6) . 2_567
Pb6 Ni1 Pb6 180.00(10) . 2_567
Pb5 Ni1 Pb3 61.28(8) . 2_567
Pb5 Ni1 Pb3 118.72(8) 2_567 2_567
Pb4 Ni1 Pb3 115.40(8) . 2_567
Pb4 Ni1 Pb3 64.60(8) 2_567 2_567
Pb2 Ni1 Pb3 63.34(8) 2_567 2_567
Pb2 Ni1 Pb3 116.66(8) . 2_567
Pb6 Ni1 Pb3 114.68(6) . 2_567
Pb6 Ni1 Pb3 65.32(6) 2_567 2_567
Pb5 Ni1 Pb3 118.72(8) . .
Pb5 Ni1 Pb3 61.28(8) 2_567 .
Pb4 Ni1 Pb3 64.60(8) . .
Pb4 Ni1 Pb3 115.40(8) 2_567 .
Pb2 Ni1 Pb3 116.66(8) 2_567 .
Pb2 Ni1 Pb3 63.34(8) . .
Pb6 Ni1 Pb3 65.32(6) . .
Pb6 Ni1 Pb3 114.68(6) 2_567 .
Pb3 Ni1 Pb3 180.000(1) 2_567 .
Pb5 Ni1 Pb1 61.57(9) . .
Pb5 Ni1 Pb1 118.43(9) 2_567 .
Pb4 Ni1 Pb1 115.56(6) . .
Pb4 Ni1 Pb1 64.44(6) 2_567 .
Pb2 Ni1 Pb1 116.08(7) 2_567 .
Pb2 Ni1 Pb1 63.92(7) . .
Pb6 Ni1 Pb1 62.31(6) . .
Pb6 Ni1 Pb1 117.69(6) 2_567 .
Pb3 Ni1 Pb1 62.79(7) 2_567 .
Pb3 Ni1 Pb1 117.21(7) . .
Pb5 Ni1 Pb1 118.43(9) . 2_567
Pb5 Ni1 Pb1 61.57(9) 2_567 2_567
Pb4 Ni1 Pb1 64.44(6) . 2_567
Pb4 Ni1 Pb1 115.56(6) 2_567 2_567
Pb2 Ni1 Pb1 63.92(7) 2_567 2_567
Pb2 Ni1 Pb1 116.08(7) . 2_567
Pb6 Ni1 Pb1 117.69(6) . 2_567
Pb6 Ni1 Pb1 62.31(6) 2_567 2_567
Pb3 Ni1 Pb1 117.21(7) 2_567 2_567
Pb3 Ni1 Pb1 62.79(7) . 2_567
Pb1 Ni1 Pb1 180.0 . 2_567
Ni1 Pb1 Pb5 57.44(8) . .
Ni1 Pb1 Pb6 58.19(6) . .
Pb5 Pb1 Pb6 60.27(9) . .
Ni1 Pb1 Pb3 58.06(6) . 2_567
Pb5 Pb1 Pb3 58.33(9) . 2_567
Pb6 Pb1 Pb3 107.34(9) . 2_567
Ni1 Pb1 Pb2 57.26(6) . .
Pb5 Pb1 Pb2 106.93(11) . .
Pb6 Pb1 Pb2 59.96(8) . .
Pb3 Pb1 Pb2 107.13(9) 2_567 .
Ni1 Pb1 Pb4 56.61(5) . 2_567
Pb5 Pb1 Pb4 105.67(10) . 2_567
Pb6 Pb1 Pb4 106.35(8) . 2_567
Pb3 Pb1 Pb4 60.28(8) 2_567 2_567
Pb2 Pb1 Pb4 58.41(8) . 2_567
Ni1 Pb2 Pb4 57.99(6) . 2_567
Ni1 Pb2 Pb5 57.11(7) . 2_567
Pb4 Pb2 Pb5 60.24(10) 2_567 2_567
Ni1 Pb2 Pb3 58.58(7) . .
Pb4 Pb2 Pb3 107.23(9) 2_567 .
Pb5 Pb2 Pb3 57.59(10) 2_567 .
Ni1 Pb2 Pb6 58.33(6) . .
Pb4 Pb2 Pb6 107.58(9) 2_567 .
Pb5 Pb2 Pb6 106.83(11) 2_567 .
Pb3 Pb2 Pb6 61.86(8) . .
Ni1 Pb2 Pb1 58.82(6) . .
Pb4 Pb2 Pb1 60.94(9) 2_567 .
Pb5 Pb2 Pb1 108.35(11) 2_567 .
Pb3 Pb2 Pb1 108.99(10) . .
Pb6 Pb2 Pb1 58.96(7) . .
Ni1 Pb3 Pb5 58.13(8) . 2_567
Ni1 Pb3 Pb2 58.08(6) . .
Pb5 Pb3 Pb2 60.99(10) 2_567 .
Ni1 Pb3 Pb1 59.15(6) . 2_567
Pb5 Pb3 Pb1 59.30(9) 2_567 2_567
Pb2 Pb3 Pb1 108.66(9) . 2_567
Ni1 Pb3 Pb4 57.06(6) . .
Pb5 Pb3 Pb4 106.73(10) 2_567 .
Pb2 Pb3 Pb4 106.27(8) . .
Pb1 Pb3 Pb4 60.66(7) 2_567 .
Ni1 Pb3 Pb6 57.25(6) . .
Pb5 Pb3 Pb6 107.42(11) 2_567 .
Pb2 Pb3 Pb6 59.22(7) . .
Pb1 Pb3 Pb6 107.95(9) 2_567 .
Pb4 Pb3 Pb6 58.60(7) . .
Ni1 Pb4 Pb2 58.80(6) . 2_567
Ni1 Pb4 Pb5 57.31(7) . .
Pb2 Pb4 Pb5 60.11(9) 2_567 .
Ni1 Pb4 Pb6 58.70(6) . .
Pb2 Pb4 Pb6 108.59(9) 2_567 .
Pb5 Pb4 Pb6 59.19(8) . .
Ni1 Pb4 Pb3 58.34(6) . .
Pb2 Pb4 Pb3 107.93(8) 2_567 .
Pb5 Pb4 Pb3 107.62(8) . .
Pb6 Pb4 Pb3 61.51(7) . .
Ni1 Pb4 Pb1 58.95(5) . 2_567
Pb2 Pb4 Pb1 60.64(7) 2_567 2_567
Pb5 Pb4 Pb1 108.01(9) . 2_567
Pb6 Pb4 Pb1 109.00(8) . 2_567
Pb3 Pb4 Pb1 59.06(8) . 2_567
Ni1 Pb5 Pb3 60.59(7) . 2_567
Ni1 Pb5 Pb1 60.99(7) . .
Pb3 Pb5 Pb1 62.37(10) 2_567 .
Ni1 Pb5 Pb6 59.52(8) . .
Pb3 Pb5 Pb6 111.10(12) 2_567 .
Pb1 Pb5 Pb6 60.95(8) . .
Ni1 Pb5 Pb2 58.95(7) . 2_567
Pb3 Pb5 Pb2 61.42(9) 2_567 2_567
Pb1 Pb5 Pb2 111.42(12) . 2_567
Pb6 Pb5 Pb2 109.30(12) . 2_567
Ni1 Pb5 Pb4 58.34(7) . .
Pb3 Pb5 Pb4 109.85(11) 2_567 .
Pb1 Pb5 Pb4 110.13(11) . .
Pb6 Pb5 Pb4 60.54(9) . .
Pb2 Pb5 Pb4 59.65(9) 2_567 .
Ni1 Pb6 Pb5 57.35(7) . .
Ni1 Pb6 Pb1 59.49(6) . .
Pb5 Pb6 Pb1 58.78(10) . .
Ni1 Pb6 Pb4 57.59(5) . .
Pb5 Pb6 Pb4 60.27(9) . .
Pb1 Pb6 Pb4 108.17(9) . .
Ni1 Pb6 Pb2 58.03(6) . .
Pb5 Pb6 Pb2 106.65(11) . .
Pb1 Pb6 Pb2 61.08(8) . .
Pb4 Pb6 Pb2 107.07(9) . .
Ni1 Pb6 Pb3 57.44(6) . .
Pb5 Pb6 Pb3 107.19(9) . .
Pb1 Pb6 Pb3 108.33(9) . .
Pb4 Pb6 Pb3 59.89(8) . .
Pb2 Pb6 Pb3 58.92(8) . .
Pb4A Ni1A Pb4A 180.000(1) . 2_567
Pb4A Ni1A Pb2A 59.7(5) . 2_567
Pb4A Ni1A Pb2A 120.3(5) 2_567 2_567
Pb4A Ni1A Pb2A 120.3(5) . .
Pb4A Ni1A Pb2A 59.7(5) 2_567 .
Pb2A Ni1A Pb2A 180.000(2) 2_567 .
Pb4A Ni1A Pb5A 67.3(5) . .
Pb4A Ni1A Pb5A 112.7(5) 2_567 .
Pb2A Ni1A Pb5A 63.5(6) 2_567 .
Pb2A Ni1A Pb5A 116.5(6) . .
Pb4A Ni1A Pb5A 112.7(5) . 2_567
Pb4A Ni1A Pb5A 67.3(5) 2_567 2_567
Pb2A Ni1A Pb5A 116.5(6) 2_567 2_567
Pb2A Ni1A Pb5A 63.5(6) . 2_567
Pb5A Ni1A Pb5A 180.000(1) . 2_567
Pb4A Ni1A Pb6A 66.3(4) . .
Pb4A Ni1A Pb6A 113.7(4) 2_567 .
Pb2A Ni1A Pb6A 115.3(4) 2_567 .
Pb2A Ni1A Pb6A 64.7(4) . .
Pb5A Ni1A Pb6A 64.9(5) . .
Pb5A Ni1A Pb6A 115.1(5) 2_567 .
Pb4A Ni1A Pb6A 113.7(4) . 2_567
Pb4A Ni1A Pb6A 66.3(4) 2_567 2_567
Pb2A Ni1A Pb6A 64.7(4) 2_567 2_567
Pb2A Ni1A Pb6A 115.3(4) . 2_567
Pb5A Ni1A Pb6A 115.1(5) . 2_567
Pb5A Ni1A Pb6A 64.9(5) 2_567 2_567
Pb6A Ni1A Pb6A 180.0(8) . 2_567
Pb4A Ni1A Pb3A 113.4(4) . 2_567
Pb4A Ni1A Pb3A 66.6(4) 2_567 2_567
Pb2A Ni1A Pb3A 64.4(4) 2_567 2_567
Pb2A Ni1A Pb3A 115.6(4) . 2_567
Pb5A Ni1A Pb3A 57.1(6) . 2_567
Pb5A Ni1A Pb3A 122.9(6) 2_567 2_567
Pb6A Ni1A Pb3A 113.0(4) . 2_567
Pb6A Ni1A Pb3A 67.0(4) 2_567 2_567
Pb4A Ni1A Pb3A 66.6(4) . .
Pb4A Ni1A Pb3A 113.4(4) 2_567 .
Pb2A Ni1A Pb3A 115.6(4) 2_567 .
Pb2A Ni1A Pb3A 64.4(4) . .
Pb5A Ni1A Pb3A 122.9(6) . .
Pb5A Ni1A Pb3A 57.1(6) 2_567 .
Pb6A Ni1A Pb3A 67.0(4) . .
Pb6A Ni1A Pb3A 113.0(4) 2_567 .
Pb3A Ni1A Pb3A 180.0(7) 2_567 .
Pb4A Ni1A Pb1A 117.0(5) . .
Pb4A Ni1A Pb1A 63.0(5) 2_567 .
Pb2A Ni1A Pb1A 115.7(4) 2_567 .
Pb2A Ni1A Pb1A 64.3(4) . .
Pb5A Ni1A Pb1A 59.5(4) . .
Pb5A Ni1A Pb1A 120.5(4) 2_567 .
Pb6A Ni1A Pb1A 62.3(4) . .
Pb6A Ni1A Pb1A 117.7(4) 2_567 .
Pb3A Ni1A Pb1A 61.3(5) 2_567 .
Pb3A Ni1A Pb1A 118.7(5) . .
Pb4A Ni1A Pb1A 63.0(5) . 2_567
Pb4A Ni1A Pb1A 117.0(5) 2_567 2_567
Pb2A Ni1A Pb1A 64.3(4) 2_567 2_567
Pb2A Ni1A Pb1A 115.7(4) . 2_567
Pb5A Ni1A Pb1A 120.5(4) . 2_567
Pb5A Ni1A Pb1A 59.5(4) 2_567 2_567
Pb6A Ni1A Pb1A 117.7(4) . 2_567
Pb6A Ni1A Pb1A 62.3(4) 2_567 2_567
Pb3A Ni1A Pb1A 118.7(5) 2_567 2_567
Pb3A Ni1A Pb1A 61.3(5) . 2_567
Pb1A Ni1A Pb1A 180.000(2) . 2_567
Pb5A Pb1A Pb4A 102.2(8) . 2_567
Pb5A Pb1A Ni1A 57.4(6) . .
Pb4A Pb1A Ni1A 52.7(4) 2_567 .
Pb5A Pb1A Pb3A 55.2(8) . 2_567
Pb4A Pb1A Pb3A 61.4(6) 2_567 2_567
Ni1A Pb1A Pb3A 57.5(4) . 2_567
Pb5A Pb1A Pb6A 61.8(5) . .
Pb4A Pb1A Pb6A 100.3(6) 2_567 .
Ni1A Pb1A Pb6A 56.4(4) . .
Pb3A Pb1A Pb6A 105.0(6) 2_567 .
Pb5A Pb1A Pb2A 105.8(6) . .
Pb4A Pb1A Pb2A 53.0(6) 2_567 .
Ni1A Pb1A Pb2A 54.3(4) . .
Pb3A Pb1A Pb2A 104.0(7) 2_567 .
Pb6A Pb1A Pb2A 59.0(4) . .
Pb4A Pb2A Ni1A 57.9(5) 2_567 .
Pb4A Pb2A Pb5A 65.0(7) 2_567 2_567
Ni1A Pb2A Pb5A 59.3(5) . 2_567
Pb4A Pb2A Pb6A 107.5(7) 2_567 .
Ni1A Pb2A Pb6A 58.9(4) . .
Pb5A Pb2A Pb6A 107.3(7) 2_567 .
Pb4A Pb2A Pb3A 108.1(8) 2_567 .
Ni1A Pb2A Pb3A 59.7(4) . .
Pb5A Pb2A Pb3A 54.5(7) 2_567 .
Pb6A Pb2A Pb3A 63.4(4) . .
Pb4A Pb2A Pb1A 61.4(6) 2_567 .
Ni1A Pb2A Pb1A 61.5(4) . .
Pb5A Pb2A Pb1A 114.4(8) 2_567 .
Pb6A Pb2A Pb1A 59.7(4) . .
Pb3A Pb2A Pb1A 112.5(6) . .
Pb5A Pb3A Ni1A 60.4(5) 2_567 .
Pb5A Pb3A Pb1A 60.5(6) 2_567 2_567
Ni1A Pb3A Pb1A 61.1(4) . 2_567
Pb5A Pb3A Pb2A 61.5(7) 2_567 .
Ni1A Pb3A Pb2A 55.9(4) . .
Pb1A Pb3A Pb2A 108.6(7) 2_567 .
Pb5A Pb3A Pb4A 104.1(7) 2_567 .
Ni1A Pb3A Pb4A 52.9(4) . .
Pb1A Pb3A Pb4A 58.7(5) 2_567 .
Pb2A Pb3A Pb4A 101.6(5) . .
Pb5A Pb3A Pb6A 108.5(7) 2_567 .
Ni1A Pb3A Pb6A 55.9(4) . .
Pb1A Pb3A Pb6A 108.4(6) 2_567 .
Pb2A Pb3A Pb6A 58.1(4) . .
Pb4A Pb3A Pb6A 57.9(4) . .
Ni1A Pb4A Pb2A 62.5(5) . 2_567
Ni1A Pb4A Pb1A 64.3(4) . 2_567
Pb2A Pb4A Pb1A 65.6(6) 2_567 2_567
Ni1A Pb4A Pb6A 60.0(4) . .
Pb2A Pb4A Pb6A 112.5(6) 2_567 .
Pb1A Pb4A Pb6A 113.7(6) 2_567 .
Ni1A Pb4A Pb5A 59.3(6) . .
Pb2A Pb4A Pb5A 61.5(7) 2_567 .
Pb1A Pb4A Pb5A 114.9(8) 2_567 .
Pb6A Pb4A Pb5A 60.5(4) . .
Ni1A Pb4A Pb3A 60.5(4) . .
Pb2A Pb4A Pb3A 112.9(7) 2_567 .
Pb1A Pb4A Pb3A 59.9(6) 2_567 .
Pb6A Pb4A Pb3A 63.0(4) . .
Pb5A Pb4A Pb3A 111.3(6) . .
Pb3A Pb5A Ni1A 62.5(7) 2_567 .
Pb3A Pb5A Pb1A 64.4(8) 2_567 .
Ni1A Pb5A Pb1A 63.1(5) . .
Pb3A Pb5A Pb2A 64.0(8) 2_567 2_567
Ni1A Pb5A Pb2A 57.2(6) . 2_567
Pb1A Pb5A Pb2A 113.4(10) . 2_567
Pb3A Pb5A Pb4A 106.5(10) 2_567 .
Ni1A Pb5A Pb4A 53.5(4) . .
Pb1A Pb5A Pb4A 108.4(6) . .
Pb2A Pb5A Pb4A 53.5(6) 2_567 .
Pb3A Pb5A Pb6A 111.6(8) 2_567 .
Ni1A Pb5A Pb6A 57.8(5) . .
Pb1A Pb5A Pb6A 61.2(5) . .
Pb2A Pb5A Pb6A 104.7(7) 2_567 .
Pb4A Pb5A Pb6A 59.3(4) . .
Ni1A Pb6A Pb2A 56.4(5) . .
Ni1A Pb6A Pb4A 53.7(4) . .
Pb2A Pb6A Pb4A 102.8(6) . .
Ni1A Pb6A Pb1A 61.3(4) . .
Pb2A Pb6A Pb1A 61.3(4) . .
Pb4A Pb6A Pb1A 105.9(6) . .
Ni1A Pb6A Pb5A 57.3(6) . .
Pb2A Pb6A Pb5A 103.9(7) . .
Pb4A Pb6A Pb5A 60.2(5) . .
Pb1A Pb6A Pb5A 57.0(4) . .
Ni1A Pb6A Pb3A 57.1(4) . .
Pb2A Pb6A Pb3A 58.5(4) . .
Pb4A Pb6A Pb3A 59.1(4) . .
Pb1A Pb6A Pb3A 109.8(6) . .
Pb5A Pb6A Pb3A 108.0(7) . .
O12 K11 O24 100.2(7) . .
O12 K11 O18 139.5(8) . .
O24 K11 O18 115.7(8) . .
O12 K11 O26 116.4(8) . .
O24 K11 O26 58.0(7) . .
O18 K11 O26 98.9(8) . .
O12 K11 O20 98.8(8) . .
O24 K11 O20 98.2(8) . .
O18 K11 O20 59.6(8) . .
O26 K11 O20 139.4(8) . .
O12 K11 N11 61.2(8) . .
O24 K11 N11 62.9(8) . .
O18 K11 N11 118.7(8) . .
O26 K11 N11 119.1(8) . .
O20 K11 N11 60.3(8) . .
O12 K11 O14 58.8(7) . .
O24 K11 O14 140.0(8) . .
O18 K11 O14 98.7(8) . .
O26 K11 O14 98.7(8) . .
O20 K11 O14 117.3(9) . .
N11 K11 O14 118.5(8) . .
O12 K11 N12 117.2(8) . .
O24 K11 N12 117.7(9) . .
O18 K11 N12 62.5(8) . .
O26 K11 N12 61.1(8) . .
O20 K11 N12 120.6(8) . .
N11 K11 N12 178.5(9) . .
O14 K11 N12 60.1(8) . .
C11 N11 C23 114(3) . .
C11 N11 C22 106(3) . .
C23 N11 C22 105(3) . .
C11 N11 K11 109(2) . .
C23 N11 K11 108(2) . .
C22 N11 K11 115(2) . .
C16 N12 C28 111(4) . .
C16 N12 C17 112(3) . .
C28 N12 C17 112(3) . .
C16 N12 K11 110(3) . .
C28 N12 K11 107(2) . .
C17 N12 K11 104(2) . .
C13 O12 C12 110(3) . .
C13 O12 K11 121(2) . .
C12 O12 K11 117(2) . .
C15 O14 C14 101(3) . .
C15 O14 K11 118(3) . .
C14 O14 K11 116(2) . .
C18 O18 C19 112(3) . .
C18 O18 K11 116(2) . .
C19 O18 K11 117(2) . .
C21 O20 C20 115(3) . .
C21 O20 K11 119(2) . .
C20 O20 K11 114(2) . .
C24 O24 C25 110(3) . .
C24 O24 K11 112(2) . .
C25 O24 K11 116(2) . .
C27 O26 C26 117(3) . .
C27 O26 K11 116(2) . .
C26 O26 K11 116(2) . .
C12 C11 N11 119(4) . .
C12 C11 H11A 107.6 . .
N11 C11 H11A 107.6 . .
C12 C11 H11B 107.6 . .
N11 C11 H11B 107.6 . .
H11A C11 H11B 107.0 . .
C11 C12 O12 111(3) . .
C11 C12 H12A 109.5 . .
O12 C12 H12A 109.5 . .
C11 C12 H12B 109.5 . .
O12 C12 H12B 109.5 . .
H12A C12 H12B 108.1 . .
O12 C13 C14 112(3) . .
O12 C13 H13A 109.2 . .
C14 C13 H13A 109.2 . .
O12 C13 H13B 109.2 . .
C14 C13 H13B 109.1 . .
H13A C13 H13B 107.9 . .
O14 C14 C13 106(3) . .
O14 C14 H14A 110.4 . .
C13 C14 H14A 110.4 . .
O14 C14 H14B 110.4 . .
C13 C14 H14B 110.4 . .
H14A C14 H14B 108.6 . .
O14 C15 C16 103(4) . .
O14 C15 H15A 111.3 . .
C16 C15 H15A 111.2 . .
O14 C15 H15B 111.2 . .
C16 C15 H15B 111.2 . .
H15A C15 H15B 109.1 . .
N12 C16 C15 117(4) . .
N12 C16 H16A 108.1 . .
C15 C16 H16A 108.1 . .
N12 C16 H16B 108.0 . .
C15 C16 H16B 108.1 . .
H16A C16 H16B 107.3 . .
C18 C17 N12 118(4) . .
C18 C17 H17A 107.8 . .
N12 C17 H17A 107.9 . .
C18 C17 H17B 107.8 . .
N12 C17 H17B 107.8 . .
H17A C17 H17B 107.2 . .
C17 C18 O18 110(4) . .
C17 C18 H18A 109.7 . .
O18 C18 H18A 109.7 . .
C17 C18 H18B 109.7 . .
O18 C18 H18B 109.7 . .
H18A C18 H18B 108.2 . .
C20 C19 O18 110(4) . .
C20 C19 H19A 109.6 . .
O18 C19 H19A 109.6 . .
C20 C19 H19B 109.6 . .
O18 C19 H19B 109.6 . .
H19A C19 H19B 108.1 . .
C19 C20 O20 114(4) . .
C19 C20 H20A 108.7 . .
O20 C20 H20A 108.7 . .
C19 C20 H20B 108.6 . .
O20 C20 H20B 108.6 . .
H20A C20 H20B 107.6 . .
O20 C21 C22 114(3) . .
O20 C21 H21A 108.8 . .
C22 C21 H21A 108.8 . .
O20 C21 H21B 108.8 . .
C22 C21 H21B 108.8 . .
H21A C21 H21B 107.7 . .
N11 C22 C21 111(3) . .
N11 C22 H22A 109.4 . .
C21 C22 H22A 109.4 . .
N11 C22 H22B 109.4 . .
C21 C22 H22B 109.4 . .
H22A C22 H22B 108.0 . .
N11 C23 C24 110(3) . .
N11 C23 H23A 109.7 . .
C24 C23 H23A 109.7 . .
N11 C23 H23B 109.7 . .
C24 C23 H23B 109.7 . .
H23A C23 H23B 108.2 . .
O24 C24 C23 111(3) . .
O24 C24 H24A 109.5 . .
C23 C24 H24A 109.4 . .
O24 C24 H24B 109.5 . .
C23 C24 H24B 109.5 . .
H24A C24 H24B 108.0 . .
C26 C25 O24 109(3) . .
C26 C25 H25A 109.9 . .
O24 C25 H25A 109.9 . .
C26 C25 H25B 109.9 . .
O24 C25 H25B 109.9 . .
H25A C25 H25B 108.3 . .
C25 C26 O26 109(3) . .
C25 C26 H26A 109.9 . .
O26 C26 H26A 109.9 . .
C25 C26 H26B 109.9 . .
O26 C26 H26B 109.9 . .
H26A C26 H26B 108.3 . .
O26 C27 C28 114(4) . .
O26 C27 H27A 108.7 . .
C28 C27 H27A 108.7 . .
O26 C27 H27B 108.7 . .
C28 C27 H27B 108.7 . .
H27A C27 H27B 107.6 . .
N12 C28 C27 123(4) . .
N12 C28 H28A 106.7 . .
C27 C28 H28A 106.7 . .
N12 C28 H28B 106.7 . .
C27 C28 H28B 106.7 . .
H28A C28 H28B 106.6 . .
O38 K31 O40 62.6(7) . .
O38 K31 O46 95.3(8) . .
O40 K31 O46 133.6(7) . .
O38 K31 O44 115.3(9) . .
O40 K31 O44 92.8(8) . .
O46 K31 O44 58.7(8) . .
O38 K31 O32 132.0(8) . .
O40 K31 O32 93.7(8) . .
O46 K31 O32 127.4(8) . .
O44 K31 O32 106.4(9) . .
O38 K31 O34 90.9(8) . .
O40 K31 O34 112.4(8) . .
O46 K31 O34 107.9(8) . .
O44 K31 O34 150.4(8) . .
O32 K31 O34 58.5(9) . .
O38 K31 N31 121.0(8) . .
O40 K31 N31 59.2(7) . .
O46 K31 N31 117.9(8) . .
O44 K31 N31 60.5(8) . .
O32 K31 N31 61.8(8) . .
O34 K31 N31 118.8(8) . .
O38 K31 N32 59.6(8) . .
O40 K31 N32 121.3(8) . .
O46 K31 N32 62.3(8) . .
O44 K31 N32 119.9(8) . .
O32 K31 N32 117.5(9) . .
O34 K31 N32 60.5(8) . .
N31 K31 N32 179.2(8) . .
C42 N31 C43 108(3) . .
C42 N31 C31 112(3) . .
C43 N31 C31 110(3) . .
C42 N31 K31 111(2) . .
C43 N31 K31 112(2) . .
C31 N31 K31 104(2) . .
C37 N32 C36 111(3) . .
C37 N32 C48 110(3) . .
C36 N32 C48 107(3) . .
C37 N32 K31 110(2) . .
C36 N32 K31 111(2) . .
C48 N32 K31 107(2) . .
C32 O32 C33 115(3) . .
C32 O32 K31 118(2) . .
C33 O32 K31 113(2) . .
C35 O34 C34 110(3) . .
C35 O34 K31 110(2) . .
C34 O34 K31 113(2) . .
C38 O38 C39 114(3) . .
C38 O38 K31 117(2) . .
C39 O38 K31 113(2) . .
C41 O40 C40 114(3) . .
C41 O40 K31 117(2) . .
C40 O40 K31 112(2) . .
C44 O44 C45 105(4) . .
C44 O44 K31 115(3) . .
C45 O44 K31 120(3) . .
C47 O46 C46 110(3) . .
C47 O46 K31 116(2) . .
C46 O46 K31 112(2) . .
C32 C31 N31 118(3) . .
C32 C31 H31A 107.9 . .
N31 C31 H31A 107.9 . .
C32 C31 H31B 107.9 . .
N31 C31 H31B 107.9 . .
H31A C31 H31B 107.2 . .
O32 C32 C31 113(3) . .
O32 C32 H32A 108.9 . .
C31 C32 H32A 108.9 . .
O32 C32 H32B 108.9 . .
C31 C32 H32B 108.9 . .
H32A C32 H32B 107.7 . .
C34 C33 O32 111(4) . .
C34 C33 H33A 109.3 . .
O32 C33 H33A 109.3 . .
C34 C33 H33B 109.4 . .
O32 C33 H33B 109.3 . .
H33A C33 H33B 108.0 . .
C33 C34 O34 108(4) . .
C33 C34 H34A 110.1 . .
O34 C34 H34A 110.1 . .
C33 C34 H34B 110.2 . .
O34 C34 H34B 110.2 . .
H34A C34 H34B 108.5 . .
O34 C35 C36 111(4) . .
O34 C35 H35A 109.5 . .
C36 C35 H35A 109.5 . .
O34 C35 H35B 109.5 . .
C36 C35 H35B 109.5 . .
H35A C35 H35B 108.1 . .
N32 C36 C35 112(4) . .
N32 C36 H36A 109.1 . .
C35 C36 H36A 109.1 . .
N32 C36 H36B 109.1 . .
C35 C36 H36B 109.1 . .
H36A C36 H36B 107.9 . .
N32 C37 C38 110(3) . .
N32 C37 H37A 109.6 . .
C38 C37 H37A 109.7 . .
N32 C37 H37B 109.7 . .
C38 C37 H37B 109.7 . .
H37A C37 H37B 108.2 . .
O38 C38 C37 113(3) . .
O38 C38 H38A 109.0 . .
C37 C38 H38A 109.0 . .
O38 C38 H38B 109.1 . .
C37 C38 H38B 109.1 . .
H38A C38 H38B 107.8 . .
C40 C39 O38 109(3) . .
C40 C39 H39A 109.8 . .
O38 C39 H39A 109.8 . .
C40 C39 H39B 109.8 . .
O38 C39 H39B 109.8 . .
H39A C39 H39B 108.3 . .
O40 C40 C39 109(3) . .
O40 C40 H40A 109.9 . .
C39 C40 H40A 109.9 . .
O40 C40 H40B 109.9 . .
C39 C40 H40B 109.9 . .
H40A C40 H40B 108.3 . .
O40 C41 C42 116(4) . .
O40 C41 H41A 108.2 . .
C42 C41 H41A 108.2 . .
O40 C41 H41B 108.2 . .
C42 C41 H41B 108.2 . .
H41A C41 H41B 107.4 . .
C41 C42 N31 109(4) . .
C41 C42 H42A 109.8 . .
N31 C42 H42A 109.8 . .
C41 C42 H42B 109.8 . .
N31 C42 H42B 109.8 . .
H42A C42 H42B 108.2 . .
N31 C43 C44 111(3) . .
N31 C43 H43A 109.4 . .
C44 C43 H43A 109.4 . .
N31 C43 H43B 109.3 . .
C44 C43 H43B 109.3 . .
H43A C43 H43B 108.0 . .
O44 C44 C43 108(4) . .
O44 C44 H44A 110.2 . .
C43 C44 H44A 110.2 . .
O44 C44 H44B 110.2 . .
C43 C44 H44B 110.1 . .
H44A C44 H44B 108.5 . .
O44 C45 C46 104(3) . .
O44 C45 H45A 111.0 . .
C46 C45 H45A 111.0 . .
O44 C45 H45B 111.0 . .
C46 C45 H45B 111.0 . .
H45A C45 H45B 109.0 . .
O46 C46 C45 110(4) . .
O46 C46 H46A 109.6 . .
C45 C46 H46A 109.6 . .
O46 C46 H46B 109.6 . .
C45 C46 H46B 109.6 . .
H46A C46 H46B 108.1 . .
O46 C47 C48 112(3) . .
O46 C47 H47A 109.3 . .
C48 C47 H47A 109.3 . .
O46 C47 H47B 109.3 . .
C48 C47 H47B 109.3 . .
H47A C47 H47B 107.9 . .
C47 C48 N32 109(3) . .
C47 C48 H48A 109.8 . .
N32 C48 H48A 109.8 . .
C47 C48 H48B 109.8 . .
N32 C48 H48B 109.8 . .
H48A C48 H48B 108.3 . .
N51 C51 C52 114(8) . .
N52 C52 C51 111(10) . .
C62 C61 N61 165(10) . .
C61 C62 N62 143(10) . .
N71 C71 C72 107(7) . .
N72 C72 C71 104(8) . .

loop_
_geom_bond_atom_site_label_1
_geom_bond_atom_site_label_2
_geom_bond_distance
_geom_bond_site_symmetry_2
Ni1 Pb5 2.923(3) .
Ni1 Pb5 2.923(3) 2_567
Ni1 Pb4 2.9565(17) .
Ni1 Pb4 2.9565(17) 2_567
Ni1 Pb2 2.982(2) 2_567
Ni1 Pb2 2.982(2) .
Ni1 Pb6 2.992(2) .
Ni1 Pb6 2.992(2) 2_567
Ni1 Pb3 2.999(2) 2_567
Ni1 Pb3 2.999(2) .
Ni1 Pb1 3.033(2) .
Ni1 Pb1 3.033(2) 2_567
Pb1 Pb5 3.050(4) .
Pb1 Pb6 3.118(3) .
Pb1 Pb3 3.143(4) 2_567
Pb1 Pb2 3.185(3) .
Pb1 Pb4 3.194(3) 2_567
Pb2 Pb4 3.113(4) 2_567
Pb2 Pb5 3.127(4) 2_567
Pb2 Pb3 3.140(4) .
Pb2 Pb6 3.150(3) .
Pb3 Pb5 3.019(4) 2_567
Pb3 Pb1 3.143(4) 2_567
Pb3 Pb4 3.182(4) .
Pb3 Pb6 3.233(3) .
Pb4 Pb2 3.113(4) 2_567
Pb4 Pb5 3.131(5) .
Pb4 Pb6 3.140(3) .
Pb4 Pb1 3.194(3) 2_567
Pb5 Pb3 3.019(4) 2_567
Pb5 Pb6 3.097(4) .
Pb5 Pb2 3.127(4) 2_567
Ni1A Pb4A 2.726(14) .
Ni1A Pb4A 2.726(14) 2_567
Ni1A Pb2A 2.853(18) 2_567
Ni1A Pb2A 2.853(18) .
Ni1A Pb5A 2.92(2) .
Ni1A Pb5A 2.92(2) 2_567
Ni1A Pb6A 2.932(18) .
Ni1A Pb6A 2.932(18) 2_567
Ni1A Pb3A 2.975(15) 2_567
Ni1A Pb3A 2.975(15) .
Ni1A Pb1A 3.088(15) .
Ni1A Pb1A 3.088(15) 2_567
Pb1A Pb5A 2.984(18) .
Pb1A Pb4A 3.05(3) 2_567
Pb1A Pb3A 3.09(3) 2_567
Pb1A Pb6A 3.117(17) .
Pb1A Pb2A 3.167(17) .
Pb2A Pb4A 2.78(3) 2_567
Pb2A Pb5A 3.04(3) 2_567
Pb2A Pb6A 3.094(17) .
Pb2A Pb3A 3.106(18) .
Pb3A Pb5A 2.82(4) 2_567
Pb3A Pb1A 3.09(3) 2_567
Pb3A Pb4A 3.138(17) .
Pb3A Pb6A 3.259(17) .
Pb4A Pb2A 2.78(3) 2_567
Pb4A Pb1A 3.05(3) 2_567
Pb4A Pb6A 3.099(17) .
Pb4A Pb5A 3.129(18) .
Pb5A Pb3A 2.82(4) 2_567
Pb5A Pb2A 3.04(3) 2_567
Pb5A Pb6A 3.137(18) .
K11 O12 2.80(3) .
K11 O24 2.82(3) .
K11 O18 2.84(2) .
K11 O26 2.87(3) .
K11 O20 2.88(3) .
K11 N11 2.90(3) .
K11 O14 2.91(3) .
K11 N12 3.03(3) .
N11 C11 1.47(5) .
N11 C23 1.49(5) .
N11 C22 1.52(5) .
N12 C16 1.34(5) .
N12 C28 1.38(5) .
N12 C17 1.57(5) .
O12 C13 1.42(4) .
O12 C12 1.44(4) .
O14 C15 1.39(6) .
O14 C14 1.50(4) .
O18 C18 1.48(5) .
O18 C19 1.50(5) .
O20 C21 1.36(4) .
O20 C20 1.50(5) .
O24 C24 1.41(4) .
O24 C25 1.43(4) .
O26 C27 1.43(5) .
O26 C26 1.45(5) .
C11 C12 1.38(6) .
C11 H11A 0.9900 .
C11 H11B 0.9900 .
C12 H12A 0.9900 .
C12 H12B 0.9900 .
C13 C14 1.51(5) .
C13 H13A 0.9900 .
C13 H13B 0.9900 .
C14 H14A 0.9900 .
C14 H14B 0.9900 .
C15 C16 1.71(7) .
C15 H15A 0.9900 .
C15 H15B 0.9900 .
C16 H16A 0.9900 .
C16 H16B 0.9900 .
C17 C18 1.40(6) .
C17 H17A 0.9900 .
C17 H17B 0.9900 .
C18 H18A 0.9900 .
C18 H18B 0.9900 .
C19 C20 1.37(5) .
C19 H19A 0.9900 .
C19 H19B 0.9900 .
C20 H20A 0.9900 .
C20 H20B 0.9900 .
C21 C22 1.54(5) .
C21 H21A 0.9900 .
C21 H21B 0.9900 .
C22 H22A 0.9900 .
C22 H22B 0.9900 .
C23 C24 1.51(6) .
C23 H23A 0.9900 .
C23 H23B 0.9900 .
C24 H24A 0.9900 .
C24 H24B 0.9900 .
C25 C26 1.41(5) .
C25 H25A 0.9900 .
C25 H25B 0.9900 .
C26 H26A 0.9900 .
C26 H26B 0.9900 .
C27 C28 1.44(6) .
C27 H27A 0.9900 .
C27 H27B 0.9900 .
C28 H28A 0.9900 .
C28 H28B 0.9900 .
K31 O38 2.73(3) .
K31 O40 2.81(2) .
K31 O46 2.84(3) .
K31 O44 2.85(3) .
K31 O32 2.87(2) .
K31 O34 2.87(3) .
K31 N31 2.99(3) .
K31 N32 2.99(3) .
N31 C42 1.50(5) .
N31 C43 1.51(5) .
N31 C31 1.55(5) .
N32 C37 1.41(4) .
N32 C36 1.49(5) .
N32 C48 1.55(5) .
O32 C32 1.39(4) .
O32 C33 1.39(5) .
O34 C35 1.41(5) .
O34 C34 1.53(6) .
O38 C38 1.41(5) .
O38 C39 1.50(5) .
O40 C41 1.32(5) .
O40 C40 1.44(5) .
O44 C44 1.39(7) .
O44 C45 1.44(4) .
O46 C47 1.41(4) .
O46 C46 1.40(5) .
C31 C32 1.41(5) .
C31 H31A 0.9900 .
C31 H31B 0.9900 .
C32 H32A 0.9900 .
C32 H32B 0.9900 .
C33 C34 1.35(6) .
C33 H33A 0.9900 .
C33 H33B 0.9900 .
C34 H34A 0.9900 .
C34 H34B 0.9900 .
C35 C36 1.50(5) .
C35 H35A 0.9900 .
C35 H35B 0.9900 .
C36 H36A 0.9900 .
C36 H36B 0.9900 .
C37 C38 1.45(5) .
C37 H37A 0.9900 .
C37 H37B 0.9900 .
C38 H38A 0.9900 .
C38 H38B 0.9900 .
C39 C40 1.47(6) .
C39 H39A 0.9900 .
C39 H39B 0.9900 .
C40 H40A 0.9900 .
C40 H40B 0.9900 .
C41 C42 1.44(6) .
C41 H41A 0.9900 .
C41 H41B 0.9900 .
C42 H42A 0.9900 .
C42 H42B 0.9900 .
C43 C44 1.60(7) .
C43 H43A 0.9900 .
C43 H43B 0.9900 .
C44 H44A 0.9900 .
C44 H44B 0.9900 .
C45 C46 1.54(7) .
C45 H45A 0.9900 .
C45 H45B 0.9900 .
C46 H46A 0.9900 .
C46 H46B 0.9900 .
C47 C48 1.55(5) .
C47 H47A 0.9900 .
C47 H47B 0.9900 .
C48 H48A 0.9900 .
C48 H48B 0.9900 .
N51 C51 1.75(7) .
C51 C52 1.76(7) .
C52 N52 1.76(8) .
N61 C61 1.76(7) .
C61 C62 1.76(7) .
C62 N62 1.76(7) .
N71 C71 1.76(6) .
C71 C72 1.76(7) .
C72 N72 1.76(7) .
